data_7249485
loop_
_publ_author_name
'Pathi , Vijay Babu'
'Das, Pranotosh'
'Guin, Abhyuday'
'Debnath, Manish'
'Banerji, Biswadip'

_publ_section_title
;
 Metal-Free Synthesis of N-fused Quinazolino-quinazoline-diones as MALAT1
 RNA triple helix Intercalator
;
_journal_name_full 'RSC Medicinal Chemistry'
_journal_paper_doi 10.1039/D4MD00614C
_journal_year 2024
_chemical_formula_moiety 'C20 H17 N3 O6'
_chemical_formula_sum 'C20 H17 N3 O6'
_chemical_formula_weight 395.374
_chemical_name_systematic 'methyl 2-(3,10-dimethoxy-5,12-dioxo-5H-quinazolino[3,2-a]quinazolin-6(12H)-yl)acetate'
_space_group_crystal_system triclinic
_space_group_IT_number 2
_space_group_name_Hall '-P 1'
_space_group_name_H-M_alt 'P -1'
_symmetry_Int_Tables_number 2
_audit_creation_date 2023-12-22
_audit_creation_method
;
Olex2 1.5-beta
(compiled 2023.08.24 svn.re1ec1418 for OlexSys, GUI svn.r6817)
;
_audit_update_record
;
2024-05-21 deposited with the CCDC.	2024-10-21 downloaded from the CCDC.
;
_cell_angle_alpha 71.761(4)
_cell_angle_beta 77.741(4)
_cell_angle_gamma 86.957(4)
_cell_formula_units_Z 2
_cell_length_a 8.0947(10)
_cell_length_b 10.0181(13)
_cell_length_c 11.8931(15)
_cell_measurement_reflns_used 9882
_cell_measurement_temperature 130.00
_cell_measurement_theta_max 66.62
_cell_measurement_theta_min 4.65
_cell_volume 895.0(2)
_computing_cell_refinement 'SAINT V8.38A (Bruker, 2018)'
_computing_data_collection 'Bruker APEX3 ver.2018.7-2(Bruker AXS)'
_computing_data_reduction 'SAINT V8.38A (Bruker, 2018)'
_computing_molecular_graphics 'Bruker ShelXLe(Huebschle et all. 2011)'
_computing_publication_material 'Bruker ShelXLe(Huebschle et all. 2011)'
_computing_structure_refinement 'SHELXL-2018/3 (Sheldrick 2018)'
_computing_structure_solution 'SHELXT 2014/5(Sheldrick 2014)'
_diffrn_ambient_temperature 130.00
_diffrn_detector 'CPAD area detector'
_diffrn_detector_area_resol_mean 7.407
_diffrn_detector_type 'Bruker Photon III'
_diffrn_measured_fraction_theta_full 0.9666
_diffrn_measured_fraction_theta_max 0.9666
_diffrn_measurement_device 'four-circle diffractometer'
_diffrn_measurement_device_type 'Bruker APEX-II CCD'
_diffrn_measurement_method '\f and \w scans'
_diffrn_radiation_collimation '0.5 mm double-pinhole'
_diffrn_radiation_monochromator 'mirror optics'
_diffrn_radiation_probe x-ray
_diffrn_radiation_type 'Cu K\a'
_diffrn_radiation_wavelength 1.54178
_diffrn_reflns_av_R_equivalents 0.0534
_diffrn_reflns_av_unetI/netI 0.0376
_diffrn_reflns_Laue_measured_fraction_full 0.9666
_diffrn_reflns_Laue_measured_fraction_max 0.9666
_diffrn_reflns_limit_h_max 9
_diffrn_reflns_limit_h_min -9
_diffrn_reflns_limit_k_max 11
_diffrn_reflns_limit_k_min -11
_diffrn_reflns_limit_l_max 14
_diffrn_reflns_limit_l_min -14
_diffrn_reflns_number 20381
_diffrn_reflns_point_group_measured_fraction_full 0.9666
_diffrn_reflns_point_group_measured_fraction_max 0.9666
_diffrn_reflns_theta_full 66.6920
_diffrn_reflns_theta_max 66.69
_diffrn_reflns_theta_min 7.53
_diffrn_source 'microfocus sealed X-ray tube'
_diffrn_source_current 1.2
_diffrn_source_power 0.06
_diffrn_source_type 'Incoatec I\ms Diamond'
_diffrn_source_voltage 50.0
_diffrn_standards_number 0
_exptl_absorpt_coefficient_mu 0.928
_exptl_absorpt_correction_T_max 0.7528
_exptl_absorpt_correction_T_min 0.5571
_exptl_absorpt_correction_type multi-scan
_exptl_absorpt_process_details
;
SADABS-2016/2 (Bruker,2016/2) was used for absorption correction.
wR2(int) was 0.1288 before and 0.0762 after correction.
The Ratio of minimum to maximum transmission is 0.7400.
The \l/2 correction factor is Not present.
;
_exptl_crystal_colour 'clear light colourless'
_exptl_crystal_colour_lustre clear
_exptl_crystal_colour_modifier light
_exptl_crystal_colour_primary colourless
_exptl_crystal_density_diffrn 1.467
_exptl_crystal_description BLOCK
_exptl_crystal_F_000 413.593
_exptl_crystal_recrystallization_method 'Slow evaporation of solvent'
_exptl_crystal_size_max 0.23
_exptl_crystal_size_mid 0.15
_exptl_crystal_size_min 0.05
_refine_diff_density_max 0.2056
_refine_diff_density_min -0.2473
_refine_diff_density_rms 0.0484
_refine_ls_d_res_high 0.8394
_refine_ls_d_res_low 5.8831
_refine_ls_goodness_of_fit_ref 1.0611
_refine_ls_hydrogen_treatment constr
_refine_ls_matrix_type full
_refine_ls_number_constraints 27
_refine_ls_number_parameters 265
_refine_ls_number_reflns 3068
_refine_ls_number_restraints 0
_refine_ls_restrained_S_all 1.0611
_refine_ls_R_factor_all 0.0463
_refine_ls_R_factor_gt 0.0452
_refine_ls_shift/su_max -0.0003
_refine_ls_shift/su_mean 0.0001
_refine_ls_structure_factor_coef Fsqd
_refine_ls_weighting_details 'w=1/[\s^2^(Fo^2^)+(0.0784P)^2^+0.2293P] where P=(Fo^2^+2Fc^2^)/3'
_refine_ls_weighting_scheme calc
_refine_ls_wR_factor_gt 0.1248
_refine_ls_wR_factor_ref 0.1263
_reflns_Friedel_coverage 0.0
_reflns_limit_h_max 9
_reflns_limit_h_min -9
_reflns_limit_k_max 11
_reflns_limit_k_min -11
_reflns_limit_l_max 14
_reflns_limit_l_min 0
_reflns_number_gt 2938
_reflns_number_total 3068
_reflns_threshold_expression I>=2u(I)
_cod_data_source_file d4md00614c2.cif
_cod_data_source_block BBVB_340_0m_a
_cod_database_code 7249485
_olex2_refinement_description
;
1. Fixed Uiso
 At 1.2 times of:
  All C(H) groups, All C(H,H) groups
 At 1.5 times of:
  All C(H,H,H) groups
2.a Secondary CH2 refined with riding coordinates:
 C00P(H00a,H00b)
2.b Aromatic/amide H refined with riding coordinates:
 C00C(H00C), C00F(H00F), C00L(H00L), C00N(H00N), C00O(H00O), C00Q(H00Q)
2.c Idealised Me refined as rotating group:
 C00R(H00d,H00e,H00g), C00S(H00h,H00i,H00j), C00T(H00k,H00m,H00p)
;
_olex2_submission_special_instructions 'No special instructions were received'

loop_
_space_group_symop_id
_space_group_symop_operation_xyz
1 x,y,z
2 -x,-y,-z

loop_
_atom_site_label
_atom_site_type_symbol
_atom_site_fract_x
_atom_site_fract_y
_atom_site_fract_z
_atom_site_U_iso_or_equiv
_atom_site_adp_type
_atom_site_occupancy
_atom_site_refinement_flags_posn
O001 O 0.29876(11) 1.06073(9) 0.04959(8) 0.0246(2) Uani 1.000000 .
O002 O 0.41629(12) 0.29375(10) 0.52076(8) 0.0283(3) Uani 1.000000 .
O003 O -0.15578(13) 0.61155(10) 0.77976(9) 0.0306(3) Uani 1.000000 .
O004 O 0.20608(14) 0.91693(10) 0.38560(9) 0.0351(3) Uani 1.000000 .
O005 O 0.13167(13) 0.86830(10) 0.13938(9) 0.0340(3) Uani 1.000000 .
O006 O 0.79277(14) 0.10093(11) 0.20260(9) 0.0359(3) Uani 1.000000 .
N007 N 0.34993(14) 0.51598(11) 0.41032(10) 0.0228(3) Uani 1.000000 .
N008 N 0.34349(14) 0.75934(12) 0.29949(10) 0.0251(3) Uani 1.000000 .
N009 N 0.49203(15) 0.61055(12) 0.20366(10) 0.0273(3) Uani 1.000000 .
C00A C 0.53615(17) 0.36772(14) 0.31208(12) 0.0246(3) Uani 1.000000 .
C00B C 0.43280(16) 0.38465(14) 0.42280(12) 0.0239(3) Uani 1.000000 .
C00C C 0.61205(17) 0.23717(15) 0.31569(13) 0.0266(3) Uani 1.000000 .
H00C H 0.59733(17) 0.16176(15) 0.38930(13) 0.0319(4) Uiso 1.000000 R
C00D C 0.17027(17) 0.67523(14) 0.49942(12) 0.0242(3) Uani 1.000000 .
C00E C 0.26006(17) 0.93197(13) 0.12610(11) 0.0236(3) Uani 1.000000 .
C00F C 0.04378(17) 0.70432(14) 0.58849(12) 0.0254(3) Uani 1.000000 .
H00F H 0.00889(17) 0.79832(14) 0.58042(12) 0.0305(4) Uiso 1.000000 R
C00G C 0.23934(17) 0.79396(14) 0.39435(12) 0.0261(3) Uani 1.000000 .
C00H C 0.22357(17) 0.53853(14) 0.50776(12) 0.0231(3) Uani 1.000000 .
C00I C 0.55732(18) 0.47971(15) 0.20575(13) 0.0267(3) Uani 1.000000 .
C00J C 0.39788(17) 0.62468(15) 0.30139(12) 0.0243(3) Uani 1.000000 .
C00K C 0.70814(18) 0.22071(15) 0.21048(13) 0.0293(3) Uani 1.000000 .
C00L C 0.14614(17) 0.42946(14) 0.60861(13) 0.0257(3) Uani 1.000000 .
H00L H 0.17907(17) 0.33508(14) 0.61641(13) 0.0308(4) Uiso 1.000000 R
C00M C -0.03004(17) 0.59602(15) 0.68801(12) 0.0253(3) Uani 1.000000 .
C00N C 0.7263(2) 0.33172(16) 0.10151(13) 0.0336(4) Uani 1.000000 .
H00N H 0.7896(2) 0.31848(16) 0.02890(13) 0.0404(4) Uiso 1.000000 R
C00O C 0.02183(18) 0.45858(15) 0.69701(13) 0.0270(3) Uani 1.000000 .
H00O H -0.02925(18) 0.38355(15) 0.76519(13) 0.0325(4) Uiso 1.000000 R
C00P C 0.40205(17) 0.87656(14) 0.19117(12) 0.0277(3) Uani 1.000000 .
H00a H 0.44658(17) 0.95257(14) 0.21375(12) 0.0332(4) Uiso 1.000000 R
H00b H 0.49506(17) 0.84534(14) 0.13662(12) 0.0332(4) Uiso 1.000000 R
C00Q C 0.6535(2) 0.45900(16) 0.09902(13) 0.0326(4) Uani 1.000000 .
H00Q H 0.6678(2) 0.53370(16) 0.02496(13) 0.0391(4) Uiso 1.000000 R
C00R C -0.20720(19) 0.75212(15) 0.77243(14) 0.0324(4) Uani 1.000000 .
H00d H -0.2413(14) 0.7970(4) 0.6951(5) 0.0485(5) Uiso 1.000000 GR
H00e H -0.3028(9) 0.75049(16) 0.8391(6) 0.0485(5) Uiso 1.000000 GR
H00g H -0.1127(5) 0.8053(4) 0.7781(10) 0.0485(5) Uiso 1.000000 GR
C00S C 0.17275(18) 1.12441(15) -0.02092(13) 0.0295(3) Uani 1.000000 .
H00h H 0.2100(7) 1.2197(4) -0.0719(7) 0.0442(5) Uiso 1.000000 GR
H00i H 0.1584(10) 1.0678(6) -0.0722(7) 0.0442(5) Uiso 1.000000 GR
H00j H 0.0648(4) 1.1287(10) 0.03377(13) 0.0442(5) Uiso 1.000000 GR
C00T C 0.7829(2) -0.01251(15) 0.31218(14) 0.0360(4) Uani 1.000000 .
H00k H 0.8537(12) -0.0896(5) 0.2961(2) 0.0540(6) Uiso 1.000000 GR
H00m H 0.8230(14) 0.0197(4) 0.3716(4) 0.0540(6) Uiso 1.000000 GR
H00p H 0.6654(3) -0.0455(8) 0.3441(6) 0.0540(6) Uiso 1.000000 GR

loop_
_atom_site_aniso_label
_atom_site_aniso_U_11
_atom_site_aniso_U_22
_atom_site_aniso_U_33
_atom_site_aniso_U_12
_atom_site_aniso_U_13
_atom_site_aniso_U_23
O001 0.0263(5) 0.0199(5) 0.0241(5) 0.0022(4) -0.0058(4) -0.0017(4)
O002 0.0312(5) 0.0240(5) 0.0243(5) 0.0043(4) -0.0037(4) -0.0015(4)
O003 0.0329(6) 0.0254(5) 0.0304(6) 0.0029(4) 0.0011(4) -0.0097(4)
O004 0.0441(6) 0.0205(5) 0.0347(6) 0.0038(4) -0.0031(5) -0.0041(4)
O005 0.0330(6) 0.0278(5) 0.0365(6) -0.0053(4) -0.0113(4) 0.0002(4)
O006 0.0444(6) 0.0259(5) 0.0318(6) 0.0071(5) 0.0015(5) -0.0081(4)
N007 0.0249(6) 0.0203(6) 0.0216(6) 0.0017(5) -0.0053(4) -0.0042(5)
N008 0.0259(6) 0.0207(6) 0.0245(6) 0.0020(5) -0.0052(5) -0.0014(5)
N009 0.0289(6) 0.0253(6) 0.0243(6) 0.0023(5) -0.0044(5) -0.0038(5)
C00A 0.0234(7) 0.0253(7) 0.0249(7) 0.0005(6) -0.0060(5) -0.0068(6)
C00B 0.0225(6) 0.0220(7) 0.0262(7) 0.0009(5) -0.0073(5) -0.0048(6)
C00C 0.0272(7) 0.0257(7) 0.0257(7) 0.0004(6) -0.0059(5) -0.0059(6)
C00D 0.0262(7) 0.0216(7) 0.0250(7) 0.0004(5) -0.0084(5) -0.0054(6)
C00E 0.0273(7) 0.0196(6) 0.0208(6) 0.0027(5) -0.0014(5) -0.0047(5)
C00F 0.0281(7) 0.0217(7) 0.0283(7) 0.0026(6) -0.0084(6) -0.0091(6)
C00G 0.0272(7) 0.0237(7) 0.0265(7) 0.0018(6) -0.0068(5) -0.0057(6)
C00H 0.0230(6) 0.0235(7) 0.0234(7) 0.0015(5) -0.0067(5) -0.0069(5)
C00I 0.0270(7) 0.0252(7) 0.0266(7) 0.0014(6) -0.0071(5) -0.0055(6)
C00J 0.0237(7) 0.0235(7) 0.0244(7) -0.0003(5) -0.0077(5) -0.0035(5)
C00K 0.0297(7) 0.0267(7) 0.0315(8) 0.0036(6) -0.0046(6) -0.0105(6)
C00L 0.0273(7) 0.0206(7) 0.0275(7) 0.0015(5) -0.0055(5) -0.0053(5)
C00M 0.0248(7) 0.0262(7) 0.0248(7) 0.0005(6) -0.0044(5) -0.0085(6)
C00N 0.0373(8) 0.0348(8) 0.0261(7) 0.0033(7) -0.0010(6) -0.0097(6)
C00O 0.0279(7) 0.0234(7) 0.0263(7) -0.0000(6) -0.0038(5) -0.0039(5)
C00P 0.0255(7) 0.0242(7) 0.0269(7) 0.0014(6) -0.0037(5) -0.0001(6)
C00Q 0.0380(8) 0.0305(8) 0.0242(7) 0.0025(6) -0.0025(6) -0.0043(6)
C00R 0.0329(8) 0.0262(7) 0.0373(8) 0.0019(6) -0.0003(6) -0.0137(6)
C00S 0.0293(7) 0.0276(7) 0.0271(7) 0.0045(6) -0.0088(6) -0.0010(6)
C00T 0.0443(9) 0.0241(7) 0.0342(8) 0.0048(6) -0.0020(7) -0.0061(6)

loop_
_atom_type_symbol
_atom_type_scat_dispersion_real
_atom_type_scat_dispersion_imag
_atom_type_scat_Cromer_Mann_a1
_atom_type_scat_Cromer_Mann_a2
_atom_type_scat_Cromer_Mann_a3
_atom_type_scat_Cromer_Mann_a4
_atom_type_scat_Cromer_Mann_b1
_atom_type_scat_Cromer_Mann_b2
_atom_type_scat_Cromer_Mann_b3
_atom_type_scat_Cromer_Mann_b4
_atom_type_scat_Cromer_Mann_c
_atom_type_scat_source
_atom_type_scat_dispersion_source
C 0.01788 0.00908 2.31000 1.02000 1.58860 0.86500 20.84390 10.20750 0.56870 51.65120 0.21560 'International Tables Volume C Table 6.1.1.4 (pp. 500-502)' 'Brennan, Cowan, Rev. Sci. Instrum., 1992, 63, 850'
H 0.00000 0.00000 0.49300 0.32291 0.14019 0.04081 10.51090 26.12570 3.14236 57.79970 0.00304 'International Tables Volume C Table 6.1.1.4 (pp. 500-502)' 'Brennan, Cowan, Rev. Sci. Instrum., 1992, 63, 850'
N 0.03110 0.01806 12.21260 3.13220 2.01250 1.16630 0.00570 9.89330 28.99750 0.58260 -11.52900 'International Tables Volume C Table 6.1.1.4 (pp. 500-502)' 'Brennan, Cowan, Rev. Sci. Instrum., 1992, 63, 850'
O 0.04960 0.03233 3.04850 2.28680 1.54630 0.86700 13.27710 5.70110 0.32390 32.90890 0.25080 'International Tables Volume C Table 6.1.1.4 (pp. 500-502)' 'Brennan, Cowan, Rev. Sci. Instrum., 1992, 63, 850'

loop_
_geom_angle_atom_site_label_1
_geom_angle_atom_site_label_2
_geom_angle_atom_site_label_3
_geom_angle
_geom_angle_site_symmetry_1
_geom_angle_site_symmetry_3
_geom_angle_publ_flag
C00S O001 C00E 115.32(10) . . ?
C00R O003 C00M 116.36(11) . . ?
C00T O006 C00K 116.98(11) . . ?
C00H N007 C00B 121.28(11) . . ?
C00J N007 C00B 118.14(11) . . ?
C00J N007 C00H 120.56(11) . . ?
C00J N008 C00G 125.49(11) . . ?
C00P N008 C00G 115.63(11) . . ?
C00P N008 C00J 118.86(11) . . ?
C00J N009 C00I 118.51(12) . . ?
C00C C00A C00B 118.84(12) . . ?
C00I C00A C00B 119.61(12) . . ?
C00I C00A C00C 121.55(13) . . ?
N007 C00B O002 121.12(12) . . ?
C00A C00B O002 123.23(12) . . ?
C00A C00B N007 115.64(12) . . ?
H00C C00C C00A 120.60(8) . . ?
C00K C00C C00A 118.79(13) . . ?
C00K C00C H00C 120.60(8) . . ?
C00G C00D C00F 117.01(12) . . ?
C00H C00D C00F 121.70(13) . . ?
C00H C00D C00G 121.23(12) . . ?
O005 C00E O001 124.85(12) . . ?
C00P C00E O001 110.12(11) . . ?
C00P C00E O005 125.01(12) . . ?
H00F C00F C00D 120.14(8) . . ?
C00M C00F C00D 119.71(13) . . ?
C00M C00F H00F 120.14(8) . . ?
N008 C00G O004 120.32(12) . . ?
C00D C00G O004 124.14(13) . . ?
C00D C00G N008 115.50(12) . . ?
C00D C00H N007 118.60(12) . . ?
C00L C00H N007 123.39(12) . . ?
C00L C00H C00D 117.95(12) . . ?
C00A C00I N009 121.61(12) . . ?
C00Q C00I N009 119.94(13) . . ?
C00Q C00I C00A 118.41(13) . . ?
N008 C00J N007 117.31(12) . . ?
N009 C00J N007 125.26(12) . . ?
N009 C00J N008 117.40(12) . . ?
C00C C00K O006 124.54(13) . . ?
C00N C00K O006 115.21(12) . . ?
C00N C00K C00C 120.25(13) . . ?
H00L C00L C00H 119.88(8) . . ?
C00O C00L C00H 120.25(13) . . ?
C00O C00L H00L 119.88(8) . . ?
C00F C00M O003 124.88(12) . . ?
C00O C00M O003 116.03(12) . . ?
C00O C00M C00F 119.07(12) . . ?
H00N C00N C00K 119.72(8) . . ?
C00Q C00N C00K 120.57(13) . . ?
C00Q C00N H00N 119.72(8) . . ?
C00M C00O C00L 121.31(13) . . ?
H00O C00O C00L 119.34(8) . . ?
H00O C00O C00M 119.34(8) . . ?
C00E C00P N008 110.70(11) . . ?
H00a C00P N008 109.50(7) . . ?
H00a C00P C00E 109.50(7) . . ?
H00b C00P N008 109.50(7) . . ?
H00b C00P C00E 109.50(7) . . ?
H00b C00P H00a 108.1 . . ?
C00N C00Q C00I 120.38(13) . . ?
H00Q C00Q C00I 119.81(8) . . ?
H00Q C00Q C00N 119.81(8) . . ?
H00d C00R O003 109.5 . . ?
H00e C00R O003 109.5 . . ?
H00e C00R H00d 109.5 . . ?
H00g C00R O003 109.5 . . ?
H00g C00R H00d 109.5 . . ?
H00g C00R H00e 109.5 . . ?
H00h C00S O001 109.5 . . ?
H00i C00S O001 109.5 . . ?
H00i C00S H00h 109.5 . . ?
H00j C00S O001 109.5 . . ?
H00j C00S H00h 109.5 . . ?
H00j C00S H00i 109.5 . . ?
H00k C00T O006 109.5 . . ?
H00m C00T O006 109.5 . . ?
H00m C00T H00k 109.5 . . ?
H00p C00T O006 109.5 . . ?
H00p C00T H00k 109.5 . . ?
H00p C00T H00m 109.5 . . ?

loop_
_geom_bond_atom_site_label_1
_geom_bond_atom_site_label_2
_geom_bond_distance
_geom_bond_site_symmetry_2
_geom_bond_publ_flag
O001 C00E 1.3330(16) . ?
O001 C00S 1.4525(16) . ?
O002 C00B 1.2195(16) . ?
O003 C00M 1.3671(16) . ?
O003 C00R 1.4284(17) . ?
O004 C00G 1.2237(17) . ?
O005 C00E 1.2039(16) . ?
O006 C00K 1.3689(17) . ?
O006 C00T 1.4264(18) . ?
N007 C00B 1.4246(17) . ?
N007 C00H 1.4409(17) . ?
N007 C00J 1.4010(17) . ?
N008 C00G 1.3834(18) . ?
N008 C00J 1.3915(18) . ?
N008 C00P 1.4547(17) . ?
N009 C00I 1.3819(18) . ?
N009 C00J 1.2913(18) . ?
C00A C00B 1.4558(19) . ?
C00A C00C 1.4073(19) . ?
C00A C00I 1.3884(19) . ?
C00C H00C 0.9500 . ?
C00C C00K 1.378(2) . ?
C00D C00F 1.3987(19) . ?
C00D C00G 1.4603(19) . ?
C00D C00H 1.3935(19) . ?
C00E C00P 1.5064(18) . ?
C00F H00F 0.9500 . ?
C00F C00M 1.378(2) . ?
C00H C00L 1.399(2) . ?
C00I C00Q 1.410(2) . ?
C00K C00N 1.404(2) . ?
C00L H00L 0.9500 . ?
C00L C00O 1.384(2) . ?
C00M C00O 1.3961(19) . ?
C00N H00N 0.9500 . ?
C00N C00Q 1.371(2) . ?
C00O H00O 0.9500 . ?
C00P H00a 0.9900 . ?
C00P H00b 0.9900 . ?
C00Q H00Q 0.9500 . ?
C00R H00d 0.9800 . ?
C00R H00e 0.9800 . ?
C00R H00g 0.9800 . ?
C00S H00h 0.9800 . ?
C00S H00i 0.9800 . ?
C00S H00j 0.9800 . ?
C00T H00k 0.9800 . ?
C00T H00m 0.9800 . ?
C00T H00p 0.9800 . ?

loop_
_geom_torsion_atom_site_label_1
_geom_torsion_atom_site_label_2
_geom_torsion_atom_site_label_3
_geom_torsion_atom_site_label_4
_geom_torsion
_geom_torsion_site_symmetry_1
_geom_torsion_site_symmetry_2
_geom_torsion_site_symmetry_3
_geom_torsion_site_symmetry_4
_geom_torsion_publ_flag
O001 C00E C00P N008 161.99(10) . . . . ?
O002 C00B N007 C00H -9.84(16) . . . . ?
O002 C00B N007 C00J 168.46(12) . . . . ?
O002 C00B C00A C00C 4.44(15) . . . . ?
O002 C00B C00A C00I -175.74(14) . . . . ?
O003 C00M C00F C00D -179.19(13) . . . . ?
O003 C00M C00O C00L 178.91(12) . . . . ?
O004 C00G N008 C00J 176.11(13) . . . . ?
O004 C00G N008 C00P -2.28(16) . . . . ?
O004 C00G C00D C00F 7.69(16) . . . . ?
O004 C00G C00D C00H -174.85(14) . . . . ?
O005 C00E C00P N008 -19.36(15) . . . . ?
O006 C00K C00C C00A 177.85(15) . . . . ?
O006 C00K C00N C00Q -177.19(13) . . . . ?
N007 C00B C00A C00C -175.49(12) . . . . ?
N007 C00B C00A C00I 4.33(14) . . . . ?
N007 C00H C00D C00F 177.67(12) . . . . ?
N007 C00H C00D C00G 0.33(14) . . . . ?
N007 C00H C00L C00O -177.97(13) . . . . ?
N007 C00J N008 C00G -3.28(15) . . . . ?
N007 C00J N008 C00P 175.06(11) . . . . ?
N007 C00J N009 C00I -2.52(16) . . . . ?
N008 C00G C00D C00F -169.96(12) . . . . ?
N008 C00G C00D C00H 7.50(14) . . . . ?
N008 C00J N009 C00I 175.57(12) . . . . ?
N009 C00I C00A C00B 4.44(15) . . . . ?
N009 C00I C00A C00C -175.75(13) . . . . ?
N009 C00I C00Q C00N 176.51(14) . . . . ?
C00A C00C C00K C00N -1.38(16) . . . . ?
C00A C00I C00Q C00N -1.14(15) . . . . ?
C00C C00K C00N C00Q 2.11(17) . . . . ?
C00D C00F C00M C00O -0.84(15) . . . . ?
C00D C00H C00L C00O -0.59(15) . . . . ?
C00F C00M C00O C00L 0.42(15) . . . . ?
C00H C00L C00O C00M 0.31(15) . . . . ?
C00I C00Q C00N C00K -0.81(18) . . . . ?
